data_1535079
loop_
_publ_author_name
'Mattausch, H.J.'
'Simon, A.'
'Eger, R.'

_publ_section_title
;
 Metallreiche Lanthanoid-Bromide : Gd5 Br8 und Tb5 Br8.
;
_journal_name_full 'Revue de Chimie Minerale'
_journal_page_first 5516
_journal_page_last 5521
_journal_volume 17
_journal_year 1980
_chemical_formula_sum 'Br8 Tb5'
_chemical_name_systematic 'Tb5 Br8'
_space_group_IT_number 12
_symmetry_space_group_name_Hall '-C 2y'
_symmetry_space_group_name_H-M 'C 1 2/m 1'
_cell_angle_alpha 90
_cell_angle_beta 133.07
_cell_angle_gamma 90
_cell_formula_units_Z 2
_cell_length_a 20.705
_cell_length_b 3.859
_cell_length_c 13.367
_cell_volume 780.218
_citation_journal_id_ASTM RVCMA8
_cod_data_source_file Mattausch_RVCMA8_1980_483.cif
_cod_data_source_block Br8Tb5
_cod_database_code 1535079

loop_
_symmetry_equiv_pos_as_xyz
x,y,z
-x,y,-z
-x,-y,-z
x,-y,z
x+1/2,y+1/2,z
-x+1/2,y+1/2,-z
-x+1/2,-y+1/2,-z
x+1/2,-y+1/2,z

loop_
_atom_site_label
_atom_site_type_symbol
_atom_site_fract_x
_atom_site_fract_y
_atom_site_fract_z
_atom_site_occupancy
_atom_site_U_iso_or_equiv
Br4 Br-1 0.4605 0.5 0.165 1 0.0
Tb3 Tb+1 0.34 0.5 0.3546 1 0.0
Br2 Br-1 0.1371 0.5 0.1758 1 0.0
Tb2 Tb+1 0.5148 0 0.6389 1 0.0
Br1 Br-1 0.3324 0 0.5036 1 0.0
Br3 Br-1 0.2946 0 0.1602 1 0.0
Tb1 Tb+1 0 0 0 1 0.0
